data_2210046
loop_
_publ_author_name
'Yang, Rui'
'Nie, Lei'
'Zhang, Mei-Su'
'Wang, Juan'
'Lin, Jun'

_publ_section_title (3'<i>R</i>,4<i>S</i>)-3-(3'-Cyclohexyl-3'-phenylpropionyl)-5,5-dimethyl-4-phenyloxazolidin-2-one
_journal_coeditor_code AT2035
_journal_issue 9
_journal_name_full 'Acta Crystallographica Section E'
_journal_page_first o3618
_journal_page_last o3619
_journal_paper_doi 10.1107/S1600536806016035
_journal_volume 62
_journal_year 2006
_chemical_formula_iupac 'C26 H31 N O3'
_chemical_formula_moiety 'C26 H31 N O3'
_chemical_formula_sum 'C26 H31 N O3'
_chemical_formula_weight 405.52
_chemical_name_systematic
;
(3'R, 4S)-3-(3'-Cyclohexyl-3'-phenylpropionyl)-5,5-dimethyl-4-
phenyloxazolidin-2-one
;
_space_group_IT_number 19
_symmetry_cell_setting orthorhombic
_symmetry_space_group_name_Hall 'P 2ac 2ab'
_symmetry_space_group_name_H-M 'P 21 21 21'
_atom_sites_solution_hydrogens geom
_atom_sites_solution_primary direct
_atom_sites_solution_secondary difmap
_audit_creation_method SHELXL-97
_cell_angle_alpha 90.00
_cell_angle_beta 90.00
_cell_angle_gamma 90.00
_cell_formula_units_Z 4
_cell_length_a 10.1004(2)
_cell_length_b 14.8636(3)
_cell_length_c 15.5876(3)
_cell_measurement_reflns_used 4623
_cell_measurement_temperature 273(2)
_cell_measurement_theta_max 28.58
_cell_measurement_theta_min 1.89
_cell_volume 2340.14(8)
_computing_cell_refinement 'SAINT (Bruker, 1998)'
_computing_data_collection 'SMART (Bruker, 1998)'
_computing_data_reduction SAINT
_computing_molecular_graphics 'SHELXTL (Bruker, 1998)'
_computing_publication_material SHELXTL
_computing_structure_refinement 'SHELXL97 (Sheldrick, 1997)'
_computing_structure_solution 'SHELXS97 (Sheldrick, 1997)'
_diffrn_ambient_temperature 273(2)
_diffrn_measured_fraction_theta_full 0.999
_diffrn_measured_fraction_theta_max 0.999
_diffrn_measurement_device_type 'Bruker APEX-II CCD area-detector'
_diffrn_measurement_method '\f and \w'
_diffrn_radiation_monochromator graphite
_diffrn_radiation_source 'fine-focus sealed tube'
_diffrn_radiation_type MoK\a
_diffrn_radiation_wavelength 0.71073
_diffrn_reflns_av_R_equivalents 0.0284
_diffrn_reflns_av_sigmaI/netI 0.0180
_diffrn_reflns_limit_h_max 12
_diffrn_reflns_limit_h_min -13
_diffrn_reflns_limit_k_max 19
_diffrn_reflns_limit_k_min -19
_diffrn_reflns_limit_l_max 19
_diffrn_reflns_limit_l_min -20
_diffrn_reflns_number 20759
_diffrn_reflns_theta_full 27.50
_diffrn_reflns_theta_max 27.50
_diffrn_reflns_theta_min 1.89
_diffrn_standards_number 0
_exptl_absorpt_coefficient_mu 0.074
_exptl_absorpt_correction_T_max 0.977
_exptl_absorpt_correction_T_min 0.977
_exptl_absorpt_correction_type multi-scan
_exptl_absorpt_process_details '(SADABS; Bruker, 1998)'
_exptl_crystal_colour colourless
_exptl_crystal_density_diffrn 1.151
_exptl_crystal_density_method 'not measured'
_exptl_crystal_description block
_exptl_crystal_F_000 872
_exptl_crystal_size_max 0.30
_exptl_crystal_size_mid 0.28
_exptl_crystal_size_min 0.26
_refine_diff_density_max 0.101
_refine_diff_density_min -0.109
_refine_ls_extinction_method none
_refine_ls_goodness_of_fit_ref 1.028
_refine_ls_hydrogen_treatment constr
_refine_ls_matrix_type full
_refine_ls_number_parameters 271
_refine_ls_number_reflns 3028
_refine_ls_number_restraints 0
_refine_ls_restrained_S_all 1.028
_refine_ls_R_factor_all 0.0504
_refine_ls_R_factor_gt 0.0364
_refine_ls_shift/su_max 0.000
_refine_ls_shift/su_mean 0.000
_refine_ls_structure_factor_coef Fsqd
_refine_ls_weighting_details 'calc w=1/[\s^2^(Fo^2^)+(0.0522P)^2^+0.179P] where P=(Fo^2^+2Fc^2^)/3'
_refine_ls_weighting_scheme calc
_refine_ls_wR_factor_gt 0.0911
_refine_ls_wR_factor_ref 0.1006
_reflns_number_gt 2408
_reflns_number_total 3028
_reflns_threshold_expression I>2\s(I)
_cod_data_source_file at2035.cif
_cod_data_source_block 2
_cod_database_code 2210046
_cod_database_fobs_code 2210046

loop_
_symmetry_equiv_pos_as_xyz
'x, y, z'
'-x+1/2, -y, z+1/2'
'-x, y+1/2, -z+1/2'
'x+1/2, -y+1/2, -z'

loop_
_atom_site_type_symbol
_atom_site_label
_atom_site_fract_x
_atom_site_fract_y
_atom_site_fract_z
_atom_site_U_iso_or_equiv
_atom_site_adp_type
_atom_site_calc_flag
_atom_site_refinement_flags
_atom_site_occupancy
O O1 0.95858(16) 1.07800(9) 0.84651(10) 0.0627(4) Uani d . 1
O O2 0.57851(16) 1.06330(11) 0.95809(13) 0.0820(6) Uani d . 1
O O3 0.64346(14) 1.19687(10) 1.00811(10) 0.0624(4) Uani d . 1
N N1 0.78455(16) 1.12548(10) 0.92251(11) 0.0489(4) Uani d . 1
C C1 0.9046(2) 0.93396(12) 1.02559(12) 0.0436(4) Uani d . 1
C C2 1.0225(2) 0.96553(13) 1.05920(13) 0.0530(5) Uani d . 1
H H2 1.0973 0.9680 1.0245 0.064 Uiso calc R 1
C C3 1.0306(3) 0.99364(16) 1.14429(15) 0.0686(7) Uani d . 1
H H3 1.1103 1.0154 1.1659 0.082 Uiso calc R 1
C C4 0.9214(3) 0.98917(17) 1.19620(14) 0.0724(7) Uani d . 1
H H4 0.9272 1.0063 1.2535 0.087 Uiso calc R 1
C C5 0.8040(3) 0.95939(18) 1.16340(14) 0.0717(7) Uani d . 1
H H5 0.7295 0.9573 1.1983 0.086 Uiso calc R 1
C C6 0.7950(2) 0.93241(16) 1.07891(14) 0.0612(6) Uani d . 1
H H6 0.7140 0.9129 1.0574 0.073 Uiso calc R 1
C C7 0.8964(2) 0.90153(12) 0.93328(12) 0.0431(4) Uani d . 1
H H7 0.9852 0.9065 0.9085 0.052 Uiso calc R 1
C C8 0.8549(2) 0.80183(12) 0.92787(12) 0.0472(4) Uani d . 1
H H8 0.7664 0.7963 0.9530 0.057 Uiso calc R 1
C C9 0.9488(3) 0.74230(14) 0.97951(15) 0.0630(6) Uani d . 1
H H9A 1.0376 0.7477 0.9563 0.076 Uiso calc R 1
H H9B 0.9509 0.7630 1.0385 0.076 Uiso calc R 1
C C10 0.9071(3) 0.64421(14) 0.97764(17) 0.0778(7) Uani d . 1
H H10A 0.9707 0.6085 1.0095 0.093 Uiso calc R 1
H H10B 0.8216 0.6379 1.0053 0.093 Uiso calc R 1
C C11 0.8984(3) 0.60956(15) 0.88734(19) 0.0849(8) Uani d . 1
H H11A 0.8649 0.5484 0.8881 0.102 Uiso calc R 1
H H11B 0.9863 0.6084 0.8623 0.102 Uiso calc R 1
C C12 0.8092(3) 0.66701(16) 0.83271(16) 0.0800(8) Uani d . 1
H H12A 0.7187 0.6606 0.8525 0.096 Uiso calc R 1
H H12B 0.8131 0.6461 0.7738 0.096 Uiso calc R 1
C C13 0.8485(3) 0.76625(14) 0.83578(14) 0.0662(6) Uani d . 1
H H13A 0.7846 0.8013 0.8035 0.079 Uiso calc R 1
H H13B 0.9343 0.7737 0.8088 0.079 Uiso calc R 1
C C14 0.8040(2) 0.96288(13) 0.88074(13) 0.0515(5) Uani d . 1
H H14A 0.7985 0.9408 0.8223 0.062 Uiso calc R 1
H H14B 0.7158 0.9614 0.9053 0.062 Uiso calc R 1
C C15 0.8545(2) 1.05799(13) 0.88037(12) 0.0476(5) Uani d . 1
C C16 0.6612(2) 1.12070(14) 0.96230(15) 0.0577(5) Uani d . 1
C C17 0.7678(2) 1.24920(15) 1.01162(14) 0.0520(5) Uani d . 1
C C18 0.8426(3) 1.21989(19) 1.09074(14) 0.0737(7) Uani d . 1
H H18A 0.7970 1.2407 1.1410 0.111 Uiso calc R 1
H H18B 0.9302 1.2450 1.0895 0.111 Uiso calc R 1
H H18C 0.8483 1.1554 1.0919 0.111 Uiso calc R 1
C C19 0.7297(3) 1.34734(14) 1.01488(15) 0.0644(6) Uani d . 1
H H19A 0.6876 1.3601 1.0687 0.097 Uiso calc R 1
H H19B 0.6697 1.3606 0.9688 0.097 Uiso calc R 1
H H19C 0.8077 1.3838 1.0092 0.097 Uiso calc R 1
C C20 0.8382(2) 1.21741(12) 0.92876(12) 0.0449(4) Uani d . 1
H H20 0.9339 1.2146 0.9388 0.054 Uiso calc R 1
C C21 0.8109(2) 1.27271(12) 0.84888(12) 0.0487(5) Uani d . 1
C C22 0.8901(2) 1.34661(14) 0.83156(14) 0.0581(6) Uani d . 1
H H22 0.9605 1.3601 0.8678 0.070 Uiso calc R 1
C C23 0.8658(3) 1.40067(15) 0.76100(15) 0.0687(7) Uani d . 1
H H23 0.9200 1.4500 0.7501 0.082 Uiso calc R 1
C C24 0.7630(3) 1.38185(18) 0.70749(15) 0.0802(8) Uani d . 1
H H24 0.7469 1.4183 0.6601 0.096 Uiso calc R 1
C C25 0.6830(3) 1.3090(2) 0.72339(16) 0.0864(9) Uani d . 1
H H25 0.6125 1.2964 0.6869 0.104 Uiso calc R 1
C C26 0.7069(3) 1.25385(16) 0.79397(14) 0.0674(6) Uani d . 1
H H26 0.6529 1.2043 0.8042 0.081 Uiso calc R 1

loop_
_atom_site_aniso_label
_atom_site_aniso_U_11
_atom_site_aniso_U_22
_atom_site_aniso_U_33
_atom_site_aniso_U_12
_atom_site_aniso_U_13
_atom_site_aniso_U_23
O1 0.0732(10) 0.0484(8) 0.0665(9) 0.0021(8) 0.0249(9) -0.0012(7)
O2 0.0584(9) 0.0598(9) 0.1277(16) -0.0114(8) 0.0165(10) 0.0046(10)
O3 0.0511(8) 0.0582(8) 0.0781(10) 0.0016(7) 0.0178(8) 0.0009(8)
N1 0.0486(9) 0.0372(8) 0.0609(10) 0.0000(7) 0.0086(8) 0.0023(7)
C1 0.0526(10) 0.0362(8) 0.0421(9) 0.0008(8) 0.0009(9) 0.0011(8)
C2 0.0533(11) 0.0497(11) 0.0559(12) 0.0004(10) -0.0031(10) -0.0054(9)
C3 0.0718(15) 0.0717(15) 0.0624(14) 0.0034(13) -0.0172(13) -0.0150(12)
C4 0.0993(19) 0.0782(16) 0.0398(11) 0.0100(15) -0.0062(13) -0.0099(11)
C5 0.0846(17) 0.0815(17) 0.0490(12) -0.0087(15) 0.0171(13) -0.0095(11)
C6 0.0645(14) 0.0662(13) 0.0530(12) -0.0093(12) 0.0052(11) -0.0070(11)
C7 0.0494(10) 0.0378(9) 0.0422(9) -0.0017(8) 0.0028(9) -0.0004(7)
C8 0.0566(12) 0.0392(9) 0.0459(10) -0.0027(9) 0.0059(10) -0.0001(8)
C9 0.0838(15) 0.0443(10) 0.0609(13) 0.0076(11) -0.0054(12) 0.0000(10)
C10 0.111(2) 0.0422(11) 0.0799(16) 0.0117(14) 0.0001(16) 0.0055(11)
C11 0.121(2) 0.0406(11) 0.0930(19) 0.0039(14) 0.0094(19) -0.0113(12)
C12 0.117(2) 0.0529(13) 0.0699(15) -0.0160(15) -0.0045(17) -0.0142(11)
C13 0.0991(18) 0.0480(11) 0.0516(11) -0.0111(12) -0.0045(13) -0.0043(9)
C14 0.0644(13) 0.0421(10) 0.0480(10) -0.0021(10) -0.0083(10) 0.0009(8)
C15 0.0577(12) 0.0428(10) 0.0424(9) 0.0042(9) -0.0009(10) 0.0035(8)
C16 0.0534(12) 0.0460(11) 0.0735(14) 0.0033(10) 0.0095(11) 0.0082(10)
C17 0.0532(11) 0.0497(10) 0.0530(11) 0.0035(9) 0.0078(10) 0.0016(9)
C18 0.0808(17) 0.0859(17) 0.0544(13) 0.0110(15) 0.0037(12) 0.0080(12)
C19 0.0745(14) 0.0530(12) 0.0656(13) 0.0095(12) 0.0133(12) -0.0098(11)
C20 0.0461(10) 0.0369(9) 0.0517(10) 0.0022(8) 0.0042(9) -0.0001(8)
C21 0.0602(12) 0.0389(10) 0.0469(10) 0.0039(9) 0.0080(10) -0.0034(8)
C22 0.0723(15) 0.0470(11) 0.0548(12) -0.0026(11) 0.0154(11) -0.0027(9)
C23 0.0999(19) 0.0496(12) 0.0566(13) 0.0021(13) 0.0281(14) 0.0020(10)
C24 0.129(2) 0.0647(15) 0.0473(12) 0.0172(17) 0.0143(15) 0.0085(11)
C25 0.120(2) 0.0848(18) 0.0548(14) 0.0056(18) -0.0201(16) -0.0054(13)
C26 0.0863(16) 0.0575(13) 0.0584(13) -0.0083(13) -0.0052(13) -0.0024(11)

loop_
_atom_type_symbol
_atom_type_description
_atom_type_scat_dispersion_real
_atom_type_scat_dispersion_imag
_atom_type_scat_source
C C 0.0033 0.0000 'International Tables Vol C Tables 4.2.6.8 and 6.1.1.4'
H H 0.0000 0.0000 'International Tables Vol C Tables 4.2.6.8 and 6.1.1.4'
N N 0.0061 0.0000 'International Tables Vol C Tables 4.2.6.8 and 6.1.1.4'
O O 0.0106 0.0000 'International Tables Vol C Tables 4.2.6.8 and 6.1.1.4'

loop_
_geom_angle_atom_site_label_1
_geom_angle_atom_site_label_2
_geom_angle_atom_site_label_3
_geom_angle
_geom_angle_publ_flag
C16 O3 C17 110.35(16) ?
C15 N1 C16 128.83(17) ?
C15 N1 C20 120.88(16) y
C16 N1 C20 110.29(16) y
C2 C1 C6 117.83(18) ?
C2 C1 C7 120.88(18) y
C6 C1 C7 121.29(18) y
C1 C2 C3 120.9(2) ?
C1 C2 H2 119.6 ?
C3 C2 H2 119.6 ?
C4 C3 C2 120.0(2) ?
C4 C3 H3 120.0 ?
C2 C3 H3 120.0 ?
C5 C4 C3 119.6(2) ?
C5 C4 H4 120.2 ?
C3 C4 H4 120.2 ?
C4 C5 C6 120.6(2) ?
C4 C5 H5 119.7 ?
C6 C5 H5 119.7 ?
C5 C6 C1 121.0(2) ?
C5 C6 H6 119.5 ?
C1 C6 H6 119.5 ?
C1 C7 C14 110.41(15) y
C1 C7 C8 111.80(15) y
C14 C7 C8 112.03(16) y
C1 C7 H7 107.5 y
C14 C7 H7 107.5 y
C8 C7 H7 107.5 y
C9 C8 C13 108.68(18) ?
C9 C8 C7 111.06(17) y
C13 C8 C7 113.24(16) y
C9 C8 H8 107.9 ?
C13 C8 H8 107.9 ?
C7 C8 H8 107.9 y
C10 C9 C8 112.0(2) ?
C10 C9 H9A 109.2 ?
C8 C9 H9A 109.2 ?
C10 C9 H9B 109.2 ?
C8 C9 H9B 109.2 ?
H9A C9 H9B 107.9 ?
C11 C10 C9 111.3(2) ?
C11 C10 H10A 109.4 ?
C9 C10 H10A 109.4 ?
C11 C10 H10B 109.4 ?
C9 C10 H10B 109.4 ?
H10A C10 H10B 108.0 ?
C10 C11 C12 111.8(2) ?
C10 C11 H11A 109.3 ?
C12 C11 H11A 109.3 ?
C10 C11 H11B 109.3 ?
C12 C11 H11B 109.3 ?
H11A C11 H11B 107.9 ?
C11 C12 C13 112.0(2) ?
C11 C12 H12A 109.2 ?
C13 C12 H12A 109.2 ?
C11 C12 H12B 109.2 ?
C13 C12 H12B 109.2 ?
H12A C12 H12B 107.9 ?
C12 C13 C8 111.94(19) ?
C12 C13 H13A 109.2 ?
C8 C13 H13A 109.2 ?
C12 C13 H13B 109.2 ?
C8 C13 H13B 109.2 ?
H13A C13 H13B 107.9 ?
C15 C14 C7 110.69(17) y
C15 C14 H14A 109.5 ?
C7 C14 H14A 109.5 y
C15 C14 H14B 109.5 ?
C7 C14 H14B 109.5 y
H14A C14 H14B 108.1 ?
O1 C15 N1 117.93(17) ?
O1 C15 C14 121.74(18) ?
N1 C15 C14 120.27(18) ?
O2 C16 O3 122.3(2) ?
O2 C16 N1 129.5(2) ?
O3 C16 N1 108.15(18) ?
O3 C17 C19 107.08(17) ?
O3 C17 C18 107.68(19) ?
C19 C17 C18 112.2(2) ?
O3 C17 C20 101.46(16) ?
C19 C17 C20 116.10(18) ?
C18 C17 C20 111.28(16) ?
C17 C18 H18A 109.5 ?
C17 C18 H18B 109.5 ?
H18A C18 H18B 109.5 ?
C17 C18 H18C 109.5 ?
H18A C18 H18C 109.5 ?
H18B C18 H18C 109.5 ?
C17 C19 H19A 109.5 ?
C17 C19 H19B 109.5 ?
H19A C19 H19B 109.5 ?
C17 C19 H19C 109.5 ?
H19A C19 H19C 109.5 ?
H19B C19 H19C 109.5 ?
N1 C20 C21 112.43(16) y
N1 C20 C17 99.74(15) y
C21 C20 C17 115.83(15) y
N1 C20 H20 109.5 y
C21 C20 H20 109.5 y
C17 C20 H20 109.5 y
C26 C21 C22 118.6(2) ?
C26 C21 C20 122.39(19) ?
C22 C21 C20 118.98(19) ?
C23 C22 C21 120.9(2) ?
C23 C22 H22 119.6 ?
C21 C22 H22 119.6 ?
C24 C23 C22 120.2(2) ?
C24 C23 H23 119.9 ?
C22 C23 H23 119.9 ?
C23 C24 C25 120.0(2) ?
C23 C24 H24 120.0 ?
C25 C24 H24 120.0 ?
C24 C25 C26 120.3(3) ?
C24 C25 H25 119.9 ?
C26 C25 H25 119.9 ?
C21 C26 C25 120.1(2) ?
C21 C26 H26 120.0 ?
C25 C26 H26 120.0 ?

loop_
_geom_bond_atom_site_label_1
_geom_bond_atom_site_label_2
_geom_bond_distance
_geom_bond_publ_flag
O1 C15 1.214(2) ?
O2 C16 1.196(3) ?
O3 C16 1.351(3) ?
O3 C17 1.478(3) ?
N1 C15 1.392(2) ?
N1 C16 1.393(3) ?
N1 C20 1.473(2) y
C1 C2 1.383(3) ?
C1 C6 1.385(3) ?
C1 C7 1.520(3) y
C2 C3 1.393(3) ?
C2 H2 0.9300 ?
C3 C4 1.370(4) ?
C3 H3 0.9300 ?
C4 C5 1.365(4) ?
C4 H4 0.9300 ?
C5 C6 1.380(3) ?
C5 H5 0.9300 ?
C6 H6 0.9300 ?
C7 C14 1.540(3) y
C7 C8 1.542(3) y
C7 H7 0.9800 y
C8 C9 1.527(3) ?
C8 C13 1.531(3) ?
C8 H8 0.9800 ?
C9 C10 1.518(3) ?
C9 H9A 0.9700 ?
C9 H9B 0.9700 ?
C10 C11 1.501(4) ?
C10 H10A 0.9700 ?
C10 H10B 0.9700 ?
C11 C12 1.505(4) ?
C11 H11A 0.9700 ?
C11 H11B 0.9700 ?
C12 C13 1.528(3) ?
C12 H12A 0.9700 ?
C12 H12B 0.9700 ?
C13 H13A 0.9700 ?
C13 H13B 0.9700 ?
C14 C15 1.503(3) ?
C14 H14A 0.9700 ?
C14 H14B 0.9700 ?
C17 C19 1.509(3) ?
C17 C18 1.511(3) ?
C17 C20 1.548(3) ?
C18 H18A 0.9600 ?
C18 H18B 0.9600 ?
C18 H18C 0.9600 ?
C19 H19A 0.9600 ?
C19 H19B 0.9600 ?
C19 H19C 0.9600 ?
C20 C21 1.517(3) y
C20 H20 0.9800 y
C21 C26 1.384(3) ?
C21 C22 1.386(3) ?
C22 C23 1.384(3) ?
C22 H22 0.9300 ?
C23 C24 1.361(4) ?
C23 H23 0.9300 ?
C24 C25 1.374(4) ?
C24 H24 0.9300 ?
C25 C26 1.393(3) ?
C25 H25 0.9300 ?
C26 H26 0.9300 ?

loop_
_geom_torsion_atom_site_label_1
_geom_torsion_atom_site_label_2
_geom_torsion_atom_site_label_3
_geom_torsion_atom_site_label_4
_geom_torsion
C6 C1 C2 C3 0.8(3)
C7 C1 C2 C3 -178.76(18)
C1 C2 C3 C4 0.8(3)
C2 C3 C4 C5 -1.8(4)
C3 C4 C5 C6 1.1(4)
C4 C5 C6 C1 0.6(4)
C2 C1 C6 C5 -1.6(3)
C7 C1 C6 C5 178.0(2)
C2 C1 C7 C14 -115.3(2)
C6 C1 C7 C14 65.2(2)
C2 C1 C7 C8 119.3(2)
C6 C1 C7 C8 -60.3(2)
C1 C7 C8 C9 -56.2(2)
C14 C7 C8 C9 179.31(17)
C1 C7 C8 C13 -178.8(2)
C14 C7 C8 C13 56.7(2)
C13 C8 C9 C10 -56.8(3)
C7 C8 C9 C10 178.01(19)
C8 C9 C10 C11 57.2(3)
C9 C10 C11 C12 -54.5(4)
C10 C11 C12 C13 53.3(3)
C11 C12 C13 C8 -54.5(3)
C9 C8 C13 C12 55.2(3)
C7 C8 C13 C12 179.1(2)
C1 C7 C14 C15 60.1(2)
C8 C7 C14 C15 -174.55(16)
C16 N1 C15 O1 176.6(2)
C20 N1 C15 O1 -2.5(3)
C16 N1 C15 C14 -6.0(3)
C20 N1 C15 C14 174.94(17)
C7 C14 C15 O1 65.1(2)
C7 C14 C15 N1 -112.2(2)
C17 O3 C16 O2 172.1(2)
C17 O3 C16 N1 -9.7(2)
C15 N1 C16 O2 -13.3(4)
C20 N1 C16 O2 165.9(2)
C15 N1 C16 O3 168.77(19)
C20 N1 C16 O3 -12.1(2)
C16 O3 C17 C19 147.96(19)
C16 O3 C17 C18 -91.1(2)
C16 O3 C17 C20 25.8(2)
C15 N1 C20 C21 82.7(2)
C16 N1 C20 C21 -96.5(2)
C15 N1 C20 C17 -153.96(17)
C16 N1 C20 C17 26.8(2)
O3 C17 C20 N1 -29.98(18)
C19 C17 C20 N1 -145.64(19)
C18 C17 C20 N1 84.3(2)
O3 C17 C20 C21 90.9(2)
C19 C17 C20 C21 -24.8(3)
C18 C17 C20 C21 -154.8(2)
N1 C20 C21 C26 24.1(3)
C17 C20 C21 C26 -89.7(2)
N1 C20 C21 C22 -158.06(17)
C17 C20 C21 C22 88.2(2)
C26 C21 C22 C23 0.1(3)
C20 C21 C22 C23 -177.79(18)
C21 C22 C23 C24 0.1(3)
C22 C23 C24 C25 0.0(4)
C23 C24 C25 C26 -0.3(4)
C22 C21 C26 C25 -0.5(3)
C20 C21 C26 C25 177.4(2)
C24 C25 C26 C21 0.5(4)

loop_
_cod_related_entry_id
_cod_related_entry_database
_cod_related_entry_code
1 ChemSpider 21178885
